data_7150595
loop_
_publ_author_name
'Frantz, Derik K.'
'Sullivan, Ashley A.'
'Yasui, Yoshizumi'
'Linden, Anthony'
'Baldridge, Kim K.'
'Siegel, Jay S.'

_publ_section_title
;
 Synthesis, X-ray crystal structures, and computational studies of
 1,1&#x2032;-bridged 4,4&#x2032;-diaryl-2,2&#x2032;-bibenzimidazoles:
 building blocks for supramolecular structures
;
_journal_issue 11
_journal_name_full 'Organic &amp; Biomolecular Chemistry'
_journal_page_first 2347
_journal_page_last 2352
_journal_paper_doi 10.1039/b820502g
_journal_volume 7
_journal_year 2009
_chemical_formula_moiety 'C32 H28 N4 O2'
_chemical_formula_sum 'C32 H28 N4 O2'
_chemical_formula_weight 500.60
_chemical_name_systematic
;
?
;
_space_group_IT_number 15
_symmetry_cell_setting monoclinic
_symmetry_Int_Tables_number 15
_symmetry_space_group_name_Hall '-C 2yc'
_symmetry_space_group_name_H-M 'C 1 2/c 1'
_atom_sites_solution_hydrogens geom
_atom_sites_solution_primary direct
_atom_sites_solution_secondary difmap
_audit_creation_date 06-08-30
_audit_creation_method SHELXL-97
_cell_angle_alpha 90.00
_cell_angle_beta 98.296(3)
_cell_angle_gamma 90.00
_cell_formula_units_Z 8
_cell_length_a 23.0441(8)
_cell_length_b 12.4981(5)
_cell_length_c 17.4616(6)
_cell_measurement_reflns_used 4602
_cell_measurement_temperature 160(1)
_cell_measurement_theta_max 25.0
_cell_measurement_theta_min 2.0
_cell_volume 4976.4(3)
_computing_cell_refinement 'DENZO-SMN (Otwinowski & Minor, 1997)'
_computing_data_collection 'COLLECT (Nonius, 2000)'
_computing_data_reduction 'DENZO-SMN and SCALEPACK (Otwinowski & Minor, 1997)'
_computing_molecular_graphics 'ORTEPII (Johnson, 1976)'
_computing_publication_material 'SHELXL97 and PLATON (Spek, 2006)'
_computing_structure_refinement 'SHELXL97 (Sheldrick, 1997)'
_computing_structure_solution 'SIR92 (Altomare et al., 1994)'
_diffrn_ambient_temperature 160(1)
_diffrn_detector '65 mm CCD camera on \k goniostat'
_diffrn_detector_area_resol_mean 9
_diffrn_measured_fraction_theta_full 0.998
_diffrn_measured_fraction_theta_max 0.998
_diffrn_measurement_device_type 'Nonius KappaCCD area-detector diffractometer'
_diffrn_measurement_method '\w scans with \k offsets'
_diffrn_radiation_monochromator 'horizontally mounted graphite crystal'
_diffrn_radiation_source 'Nonius FR590 sealed tube generator'
_diffrn_radiation_type 'Mo K\a'
_diffrn_radiation_wavelength 0.71073
_diffrn_reflns_av_R_equivalents 0.1060
_diffrn_reflns_av_sigmaI/netI 0.0708
_diffrn_reflns_limit_h_max 27
_diffrn_reflns_limit_h_min 0
_diffrn_reflns_limit_k_max 14
_diffrn_reflns_limit_k_min 0
_diffrn_reflns_limit_l_max 20
_diffrn_reflns_limit_l_min -20
_diffrn_reflns_number 30928
_diffrn_reflns_theta_full 25.01
_diffrn_reflns_theta_max 25.01
_diffrn_reflns_theta_min 2.13
_diffrn_standards_decay_% 0
_diffrn_standards_number 0
_exptl_absorpt_coefficient_mu 0.0850
_exptl_absorpt_correction_type none
_exptl_crystal_colour colourless
_exptl_crystal_density_diffrn 1.336
_exptl_crystal_density_method 'not measured'
_exptl_crystal_description tablet
_exptl_crystal_F_000 2112
_exptl_crystal_size_max 0.30
_exptl_crystal_size_mid 0.12
_exptl_crystal_size_min 0.10
_refine_diff_density_max 0.294
_refine_diff_density_min -0.239
_refine_diff_density_rms 0.065
_refine_ls_extinction_coef 0.0094(7)
_refine_ls_extinction_expression Fc^*^=kFc[1+0.001xFc^2^\l^3^/sin(2\q)]^-1/4^
_refine_ls_extinction_method SHELXL
_refine_ls_goodness_of_fit_ref 1.073
_refine_ls_hydrogen_treatment constr
_refine_ls_matrix_type full
_refine_ls_number_parameters 348
_refine_ls_number_reflns 4389
_refine_ls_number_restraints 0
_refine_ls_restrained_S_all 1.073
_refine_ls_R_factor_all 0.0922
_refine_ls_R_factor_gt 0.0575
_refine_ls_shift/su_max 0.001
_refine_ls_shift/su_mean 0.000
_refine_ls_structure_factor_coef Fsqd
_refine_ls_weighting_details 'w=1/[\s^2^(Fo^2^)+(0.0653P)^2^+2.524P] where P=(Fo^2^+2Fc^2^)/3'
_refine_ls_weighting_scheme calc
_refine_ls_wR_factor_gt 0.1338
_refine_ls_wR_factor_ref 0.1522
_reflns_number_gt 3012
_reflns_number_total 4389
_reflns_threshold_expression 'I > 2\s(I)'
_cod_data_source_file b820502g.txt
_cod_data_source_block SG0629
_cod_database_code 7150595

loop_
_symmetry_equiv_pos_as_xyz
'x, y, z'
'-x, y, -z+1/2'
'x+1/2, y+1/2, z'
'-x+1/2, y+1/2, -z+1/2'
'-x, -y, -z'
'x, -y, z-1/2'
'-x+1/2, -y+1/2, -z'
'x+1/2, -y+1/2, z-1/2'

loop_
_atom_site_label
_atom_site_type_symbol
_atom_site_fract_x
_atom_site_fract_y
_atom_site_fract_z
_atom_site_U_iso_or_equiv
_atom_site_adp_type
_atom_site_occupancy
_atom_site_symmetry_multiplicity
_atom_site_calc_flag
_atom_site_refinement_flags
_atom_site_disorder_assembly
_atom_site_disorder_group
O14 O 0.09873(9) 0.40762(15) 0.03578(11) 0.0547(6) Uani 1 1 d . . .
N1 N 0.03553(8) 0.86238(15) 0.18132(11) 0.0290(5) Uani 1 1 d . . .
N8 N 0.02118(8) 1.04106(15) 0.18102(11) 0.0274(5) Uani 1 1 d . . .
C2 C 0.05669(10) 0.90829(19) 0.11823(13) 0.0280(6) Uani 1 1 d . . .
C3 C 0.08081(10) 0.8573(2) 0.05765(14) 0.0311(6) Uani 1 1 d . . .
C4 C 0.09521(10) 0.9238(2) -0.00033(14) 0.0342(6) Uani 1 1 d . . .
H4 H 0.1125 0.8926 -0.0412 0.041 Uiso 1 1 calc R . .
C5 C 0.08555(10) 1.0352(2) -0.00182(14) 0.0319(6) Uani 1 1 d . . .
C6 C 0.06085(10) 1.0837(2) 0.05660(14) 0.0307(6) Uani 1 1 d . . .
H6 H 0.0533 1.1584 0.0561 0.037 Uiso 1 1 calc R . .
C7 C 0.04744(10) 1.01904(19) 0.11622(13) 0.0271(6) Uani 1 1 d . . .
C9 C 0.01455(10) 0.94529(18) 0.21603(13) 0.0281(6) Uani 1 1 d . . .
C10 C 0.10179(11) 1.1016(2) -0.06814(15) 0.0403(7) Uani 1 1 d . . .
H101 H 0.0785 1.1675 -0.0730 0.060 Uiso 1 1 calc R . .
H102 H 0.0938 1.0605 -0.1163 0.060 Uiso 1 1 calc R . .
H103 H 0.1436 1.1197 -0.0580 0.060 Uiso 1 1 calc R . .
C11 C 0.08631(10) 0.7394(2) 0.05461(13) 0.0322(6) Uani 1 1 d . . .
C12 C 0.11051(11) 0.6797(2) 0.11784(15) 0.0386(7) Uani 1 1 d . . .
H12 H 0.1241 0.7156 0.1650 0.046 Uiso 1 1 calc R . .
C13 C 0.11565(11) 0.5692(2) 0.11482(16) 0.0396(7) Uani 1 1 d . . .
H13 H 0.1332 0.5305 0.1590 0.048 Uiso 1 1 calc R . .
C14 C 0.09495(12) 0.5161(2) 0.04702(15) 0.0397(7) Uani 1 1 d . . .
C15 C 0.06791(14) 0.5734(2) -0.01614(16) 0.0517(8) Uani 1 1 d . . .
H15 H 0.0515 0.5369 -0.0619 0.062 Uiso 1 1 calc R . .
C16 C 0.06482(12) 0.6838(2) -0.01264(15) 0.0449(7) Uani 1 1 d . . .
H16 H 0.0477 0.7225 -0.0570 0.054 Uiso 1 1 calc R . .
C17 C 0.13180(13) 0.3484(2) 0.0967(2) 0.0570(9) Uani 1 1 d . . .
H171 H 0.1706 0.3811 0.1101 0.085 Uiso 1 1 calc R . .
H172 H 0.1363 0.2745 0.0797 0.085 Uiso 1 1 calc R . .
H173 H 0.1113 0.3487 0.1421 0.085 Uiso 1 1 calc R . .
C18 C -0.00207(10) 1.14149(18) 0.20598(13) 0.0303(6) Uani 1 1 d . . .
H181 H -0.0435 1.1499 0.1822 0.036 Uiso 1 1 calc R . .
H182 H 0.0206 1.2022 0.1892 0.036 Uiso 1 1 calc R . .
O34 O 0.22370(7) 1.08088(14) 0.83177(11) 0.0437(5) Uani 1 1 d . . .
N21 N 0.06718(8) 0.63707(15) 0.77951(11) 0.0300(5) Uani 1 1 d . . .
N28 N 0.05553(8) 0.45833(15) 0.78830(11) 0.0310(5) Uani 1 1 d . . .
C22 C 0.11986(10) 0.58970(19) 0.81294(14) 0.0294(6) Uani 1 1 d . . .
C23 C 0.17408(10) 0.6378(2) 0.84238(14) 0.0309(6) Uani 1 1 d . . .
C24 C 0.21695(10) 0.5679(2) 0.87760(15) 0.0355(6) Uani 1 1 d . . .
H24 H 0.2539 0.5973 0.8982 0.043 Uiso 1 1 calc R . .
C25 C 0.20927(11) 0.4569(2) 0.88471(15) 0.0374(6) Uani 1 1 d . . .
C26 C 0.15606(10) 0.4107(2) 0.85494(14) 0.0357(6) Uani 1 1 d . . .
H26 H 0.1495 0.3359 0.8585 0.043 Uiso 1 1 calc R . .
C27 C 0.11304(10) 0.47868(19) 0.81982(14) 0.0314(6) Uani 1 1 d . . .
C29 C 0.03099(10) 0.55521(18) 0.76712(14) 0.0295(6) Uani 1 1 d . . .
C30 C 0.25862(12) 0.3893(2) 0.92465(17) 0.0508(8) Uani 1 1 d . . .
H301 H 0.2507 0.3138 0.9121 0.076 Uiso 1 1 calc R . .
H302 H 0.2618 0.3995 0.9808 0.076 Uiso 1 1 calc R . .
H303 H 0.2955 0.4107 0.9071 0.076 Uiso 1 1 calc R . .
C31 C 0.18525(10) 0.7545(2) 0.83772(13) 0.0315(6) Uani 1 1 d . . .
C32 C 0.15840(10) 0.8179(2) 0.77744(14) 0.0353(6) Uani 1 1 d . . .
H32 H 0.1310 0.7859 0.7382 0.042 Uiso 1 1 calc R . .
C33 C 0.17026(10) 0.9263(2) 0.77268(15) 0.0361(6) Uani 1 1 d . . .
H33 H 0.1517 0.9672 0.7303 0.043 Uiso 1 1 calc R . .
C34 C 0.20919(10) 0.9742(2) 0.82985(15) 0.0346(6) Uani 1 1 d . . .
C35 C 0.23624(11) 0.9128(2) 0.89106(15) 0.0395(7) Uani 1 1 d . . .
H35 H 0.2629 0.9455 0.9308 0.047 Uiso 1 1 calc R . .
C36 C 0.22484(11) 0.8058(2) 0.89449(14) 0.0377(7) Uani 1 1 d . . .
H36 H 0.2443 0.7651 0.9365 0.045 Uiso 1 1 calc R . .
C37 C 0.19559(12) 1.1460(2) 0.77063(16) 0.0443(7) Uani 1 1 d . . .
H371 H 0.2027 1.1163 0.7209 0.067 Uiso 1 1 calc R . .
H372 H 0.2114 1.2188 0.7763 0.067 Uiso 1 1 calc R . .
H373 H 0.1533 1.1476 0.7726 0.067 Uiso 1 1 calc R . .
C38 C 0.02332(11) 0.35728(19) 0.78521(15) 0.0362(6) Uani 1 1 d . . .
H381 H 0.0049 0.3487 0.8326 0.043 Uiso 1 1 calc R . .
H382 H 0.0506 0.2967 0.7822 0.043 Uiso 1 1 calc R . .

loop_
_atom_site_aniso_label
_atom_site_aniso_U_11
_atom_site_aniso_U_22
_atom_site_aniso_U_33
_atom_site_aniso_U_23
_atom_site_aniso_U_13
_atom_site_aniso_U_12
O14 0.0800(14) 0.0298(12) 0.0546(13) -0.0044(10) 0.0110(11) 0.0081(10)
N1 0.0335(11) 0.0247(12) 0.0285(11) 0.0000(9) 0.0038(9) 0.0014(9)
N8 0.0337(11) 0.0200(11) 0.0283(11) 0.0005(9) 0.0040(9) 0.0006(8)
C2 0.0290(12) 0.0255(14) 0.0289(13) 0.0023(11) 0.0023(10) -0.0017(10)
C3 0.0294(13) 0.0329(15) 0.0307(14) -0.0004(11) 0.0032(11) 0.0032(11)
C4 0.0314(13) 0.0405(16) 0.0314(14) -0.0006(12) 0.0067(11) 0.0040(12)
C5 0.0268(13) 0.0381(16) 0.0299(14) 0.0033(12) 0.0013(10) -0.0027(11)
C6 0.0301(12) 0.0260(14) 0.0347(14) 0.0031(11) 0.0005(11) -0.0035(11)
C7 0.0281(12) 0.0254(14) 0.0274(13) -0.0016(10) 0.0028(10) -0.0021(10)
C9 0.0307(13) 0.0224(14) 0.0303(13) 0.0021(11) 0.0010(10) -0.0006(10)
C10 0.0378(14) 0.0462(18) 0.0377(15) 0.0069(13) 0.0081(12) -0.0019(12)
C11 0.0362(13) 0.0296(15) 0.0322(14) -0.0027(12) 0.0093(11) 0.0027(11)
C12 0.0421(15) 0.0358(16) 0.0372(15) -0.0036(13) 0.0028(12) 0.0035(12)
C13 0.0418(15) 0.0351(16) 0.0414(16) 0.0031(13) 0.0039(12) 0.0044(12)
C14 0.0520(16) 0.0287(16) 0.0405(16) -0.0020(13) 0.0141(13) 0.0073(12)
C15 0.079(2) 0.0397(18) 0.0365(17) -0.0083(14) 0.0093(15) 0.0053(15)
C16 0.0665(19) 0.0369(17) 0.0316(15) -0.0016(13) 0.0083(13) 0.0103(14)
C17 0.0487(17) 0.0306(17) 0.090(2) 0.0024(16) 0.0036(16) 0.0055(13)
C18 0.0362(13) 0.0236(13) 0.0307(13) -0.0004(11) 0.0036(11) 0.0002(11)
O34 0.0426(10) 0.0343(11) 0.0526(12) -0.0029(9) 0.0010(9) -0.0087(8)
N21 0.0284(10) 0.0228(11) 0.0376(12) -0.0010(9) 0.0006(9) -0.0005(9)
N28 0.0315(11) 0.0189(11) 0.0408(13) 0.0002(9) -0.0008(9) -0.0001(9)
C22 0.0293(13) 0.0254(14) 0.0333(14) 0.0005(11) 0.0033(10) 0.0019(10)
C23 0.0284(13) 0.0321(15) 0.0322(14) -0.0001(11) 0.0045(10) -0.0004(11)
C24 0.0274(13) 0.0378(16) 0.0399(15) -0.0005(12) 0.0002(11) 0.0017(11)
C25 0.0353(14) 0.0356(16) 0.0404(16) 0.0012(12) 0.0020(12) 0.0096(12)
C26 0.0382(14) 0.0274(15) 0.0405(15) -0.0014(12) 0.0023(12) 0.0054(12)
C27 0.0299(13) 0.0285(14) 0.0351(14) -0.0021(11) 0.0018(11) 0.0038(11)
C29 0.0313(12) 0.0208(13) 0.0359(14) 0.0000(11) 0.0029(11) 0.0023(11)
C30 0.0435(16) 0.0420(18) 0.062(2) 0.0032(15) -0.0073(14) 0.0133(13)
C31 0.0280(13) 0.0334(15) 0.0328(14) -0.0006(12) 0.0030(10) -0.0013(11)
C32 0.0330(14) 0.0332(16) 0.0381(15) -0.0035(12) -0.0001(11) -0.0045(11)
C33 0.0351(14) 0.0317(15) 0.0390(15) 0.0014(12) -0.0031(11) -0.0029(11)
C34 0.0330(14) 0.0295(15) 0.0420(16) -0.0031(12) 0.0080(12) -0.0060(11)
C35 0.0381(14) 0.0404(17) 0.0381(16) -0.0059(13) -0.0014(12) -0.0081(12)
C36 0.0385(14) 0.0379(17) 0.0353(15) 0.0028(12) 0.0005(11) -0.0033(12)
C37 0.0507(17) 0.0312(16) 0.0523(18) 0.0023(14) 0.0113(14) -0.0031(13)
C38 0.0383(14) 0.0200(13) 0.0484(17) 0.0022(12) -0.0007(12) -0.0015(11)

loop_
_atom_type_symbol
_atom_type_description
_atom_type_number_in_cell
_atom_type_scat_dispersion_real
_atom_type_scat_dispersion_imag
_atom_type_scat_source
C C 256 0.0033 0.0016
; International Tables for Crystallography (1992).
Vol. C, Tables 4.2.6.8 and 6.1.1.4
;
H H 224 0.0000 0.0000
; International Tables for Crystallography (1992).
Vol. C, Tables 4.2.6.8 and 6.1.1.4
;
N N 32 0.0061 0.0033
; International Tables for Crystallography (1992).
Vol. C, Tables 4.2.6.8 and 6.1.1.4
;
O O 16 0.0106 0.0060
; International Tables for Crystallography (1992).
Vol. C, Tables 4.2.6.8 and 6.1.1.4
;

loop_
_geom_angle_atom_site_label_1
_geom_angle_atom_site_label_2
_geom_angle_atom_site_label_3
_geom_angle
_geom_angle_site_symmetry_1
_geom_angle_site_symmetry_3
_geom_angle_publ_flag
C14 O14 C17 116.4(2) . . ?
C9 N1 C2 103.43(19) . . ?
C9 N8 C7 106.40(18) . . ?
C9 N8 C18 123.58(19) . . ?
C7 N8 C18 129.69(19) . . ?
N1 C2 C7 111.0(2) . . ?
N1 C2 C3 128.8(2) . . ?
C7 C2 C3 120.1(2) . . ?
C4 C3 C2 115.9(2) . . ?
C4 C3 C11 122.6(2) . . ?
C2 C3 C11 121.3(2) . . ?
C3 C4 C5 123.5(2) . . ?
C3 C4 H4 118.3 . . ?
C5 C4 H4 118.3 . . ?
C6 C5 C4 120.1(2) . . ?
C6 C5 C10 120.0(2) . . ?
C4 C5 C10 119.9(2) . . ?
C5 C6 C7 117.4(2) . . ?
C5 C6 H6 121.3 . . ?
C7 C6 H6 121.3 . . ?
N8 C7 C6 131.9(2) . . ?
N8 C7 C2 105.00(19) . . ?
C6 C7 C2 123.0(2) . . ?
N1 C9 N8 114.2(2) . . ?
N1 C9 C9 128.19(13) . 2 ?
N8 C9 C9 117.64(13) . 2 ?
C5 C10 H101 109.5 . . ?
C5 C10 H102 109.5 . . ?
H101 C10 H102 109.5 . . ?
C5 C10 H103 109.5 . . ?
H101 C10 H103 109.5 . . ?
H102 C10 H103 109.5 . . ?
C12 C11 C16 117.3(2) . . ?
C12 C11 C3 122.4(2) . . ?
C16 C11 C3 120.3(2) . . ?
C11 C12 C13 122.3(3) . . ?
C11 C12 H12 118.9 . . ?
C13 C12 H12 118.9 . . ?
C14 C13 C12 119.4(3) . . ?
C14 C13 H13 120.3 . . ?
C12 C13 H13 120.3 . . ?
O14 C14 C13 125.1(2) . . ?
O14 C14 C15 115.3(2) . . ?
C13 C14 C15 119.6(2) . . ?
C16 C15 C14 120.0(3) . . ?
C16 C15 H15 120.0 . . ?
C14 C15 H15 120.0 . . ?
C15 C16 C11 121.4(3) . . ?
C15 C16 H16 119.3 . . ?
C11 C16 H16 119.3 . . ?
O14 C17 H171 109.5 . . ?
O14 C17 H172 109.5 . . ?
H171 C17 H172 109.5 . . ?
O14 C17 H173 109.5 . . ?
H171 C17 H173 109.5 . . ?
H172 C17 H173 109.5 . . ?
N8 C18 C18 109.23(14) . 2 ?
N8 C18 H181 109.8 . . ?
C18 C18 H181 109.8 2 . ?
N8 C18 H182 109.8 . . ?
C18 C18 H182 109.8 2 . ?
H181 C18 H182 108.3 . . ?
C34 O34 C37 117.0(2) . . ?
C29 N21 C22 103.31(19) . . ?
C29 N28 C27 106.28(19) . . ?
C29 N28 C38 124.63(19) . . ?
C27 N28 C38 128.74(19) . . ?
N21 C22 C27 110.65(19) . . ?
N21 C22 C23 129.7(2) . . ?
C27 C22 C23 119.6(2) . . ?
C24 C23 C22 115.2(2) . . ?
C24 C23 C31 121.5(2) . . ?
C22 C23 C31 123.3(2) . . ?
C23 C24 C25 124.6(2) . . ?
C23 C24 H24 117.7 . . ?
C25 C24 H24 117.7 . . ?
C26 C25 C24 119.5(2) . . ?
C26 C25 C30 120.6(2) . . ?
C24 C25 C30 119.9(2) . . ?
C27 C26 C25 116.8(2) . . ?
C27 C26 H26 121.6 . . ?
C25 C26 H26 121.6 . . ?
C26 C27 N28 130.5(2) . . ?
C26 C27 C22 124.4(2) . . ?
N28 C27 C22 105.10(19) . . ?
N21 C29 N28 114.6(2) . . ?
N21 C29 C29 128.52(13) . 2_556 ?
N28 C29 C29 116.84(13) . 2_556 ?
C25 C30 H301 109.5 . . ?
C25 C30 H302 109.5 . . ?
H301 C30 H302 109.5 . . ?
C25 C30 H303 109.5 . . ?
H301 C30 H303 109.5 . . ?
H302 C30 H303 109.5 . . ?
C32 C31 C36 116.6(2) . . ?
C32 C31 C23 122.6(2) . . ?
C36 C31 C23 120.7(2) . . ?
C33 C32 C31 122.1(2) . . ?
C33 C32 H32 118.9 . . ?
C31 C32 H32 118.9 . . ?
C34 C33 C32 119.6(2) . . ?
C34 C33 H33 120.2 . . ?
C32 C33 H33 120.2 . . ?
O34 C34 C33 124.7(2) . . ?
O34 C34 C35 115.9(2) . . ?
C33 C34 C35 119.4(2) . . ?
C36 C35 C34 120.5(2) . . ?
C36 C35 H35 119.8 . . ?
C34 C35 H35 119.8 . . ?
C35 C36 C31 121.8(2) . . ?
C35 C36 H36 119.1 . . ?
C31 C36 H36 119.1 . . ?
O34 C37 H371 109.5 . . ?
O34 C37 H372 109.5 . . ?
H371 C37 H372 109.5 . . ?
O34 C37 H373 109.5 . . ?
H371 C37 H373 109.5 . . ?
H372 C37 H373 109.5 . . ?
N28 C38 C38 109.12(16) . 2_556 ?
N28 C38 H381 109.9 . . ?
C38 C38 H381 109.9 2_556 . ?
N28 C38 H382 109.9 . . ?
C38 C38 H382 109.9 2_556 . ?
H381 C38 H382 108.3 . . ?

loop_
_geom_bond_atom_site_label_1
_geom_bond_atom_site_label_2
_geom_bond_distance
_geom_bond_site_symmetry_2
_geom_bond_publ_flag
O14 C14 1.374(3) . ?
O14 C17 1.423(3) . ?
N1 C9 1.326(3) . ?
N1 C2 1.391(3) . ?
N8 C9 1.363(3) . ?
N8 C7 1.386(3) . ?
N8 C18 1.456(3) . ?
C2 C7 1.400(3) . ?
C2 C3 1.415(3) . ?
C3 C4 1.386(3) . ?
C3 C11 1.481(3) . ?
C4 C5 1.410(3) . ?
C4 H4 0.9500 . ?
C5 C6 1.378(3) . ?
C5 C10 1.515(3) . ?
C6 C7 1.387(3) . ?
C6 H6 0.9500 . ?
C9 C9 1.445(5) 2 ?
C10 H101 0.9800 . ?
C10 H102 0.9800 . ?
C10 H103 0.9800 . ?
C11 C12 1.381(3) . ?
C11 C16 1.393(3) . ?
C12 C13 1.388(3) . ?
C12 H12 0.9500 . ?
C13 C14 1.381(4) . ?
C13 H13 0.9500 . ?
C14 C15 1.386(4) . ?
C15 C16 1.384(4) . ?
C15 H15 0.9500 . ?
C16 H16 0.9500 . ?
C17 H171 0.9800 . ?
C17 H172 0.9800 . ?
C17 H173 0.9800 . ?
C18 C18 1.527(5) 2 ?
C18 H181 0.9900 . ?
C18 H182 0.9900 . ?
O34 C34 1.374(3) . ?
O34 C37 1.422(3) . ?
N21 C29 1.318(3) . ?
N21 C22 1.400(3) . ?
N28 C29 1.365(3) . ?
N28 C27 1.383(3) . ?
N28 C38 1.462(3) . ?
C22 C27 1.403(3) . ?
C22 C23 1.415(3) . ?
C23 C24 1.394(3) . ?
C23 C31 1.485(3) . ?
C24 C25 1.407(3) . ?
C24 H24 0.9500 . ?
C25 C26 1.386(3) . ?
C25 C30 1.504(3) . ?
C26 C27 1.380(3) . ?
C26 H26 0.9500 . ?
C29 C29 1.467(5) 2_556 ?
C30 H301 0.9800 . ?
C30 H302 0.9800 . ?
C30 H303 0.9800 . ?
C31 C32 1.389(3) . ?
C31 C36 1.402(3) . ?
C32 C33 1.387(3) . ?
C32 H32 0.9500 . ?
C33 C34 1.379(3) . ?
C33 H33 0.9500 . ?
C34 C35 1.388(4) . ?
C35 C36 1.366(4) . ?
C35 H35 0.9500 . ?
C36 H36 0.9500 . ?
C37 H371 0.9800 . ?
C37 H372 0.9800 . ?
C37 H373 0.9800 . ?
C38 C38 1.512(5) 2_556 ?
C38 H381 0.9900 . ?
C38 H382 0.9900 . ?

loop_
_geom_torsion_atom_site_label_1
_geom_torsion_atom_site_label_2
_geom_torsion_atom_site_label_3
_geom_torsion_atom_site_label_4
_geom_torsion
_geom_torsion_site_symmetry_1
_geom_torsion_site_symmetry_2
_geom_torsion_site_symmetry_3
_geom_torsion_site_symmetry_4
_geom_torsion_publ_flag
C9 N1 C2 C7 -0.4(2) . . . . ?
C9 N1 C2 C3 -175.7(2) . . . . ?
N1 C2 C3 C4 176.4(2) . . . . ?
C7 C2 C3 C4 1.5(3) . . . . ?
N1 C2 C3 C11 0.3(4) . . . . ?
C7 C2 C3 C11 -174.6(2) . . . . ?
C2 C3 C4 C5 -1.7(3) . . . . ?
C11 C3 C4 C5 174.3(2) . . . . ?
C3 C4 C5 C6 0.3(4) . . . . ?
C3 C4 C5 C10 -179.1(2) . . . . ?
C4 C5 C6 C7 1.2(3) . . . . ?
C10 C5 C6 C7 -179.4(2) . . . . ?
C9 N8 C7 C6 174.9(2) . . . . ?
C18 N8 C7 C6 1.5(4) . . . . ?
C9 N8 C7 C2 -1.8(2) . . . . ?
C18 N8 C7 C2 -175.3(2) . . . . ?
C5 C6 C7 N8 -177.7(2) . . . . ?
C5 C6 C7 C2 -1.4(3) . . . . ?
N1 C2 C7 N8 1.4(3) . . . . ?
C3 C2 C7 N8 177.2(2) . . . . ?
N1 C2 C7 C6 -175.7(2) . . . . ?
C3 C2 C7 C6 0.1(3) . . . . ?
C2 N1 C9 N8 -0.8(2) . . . . ?
C2 N1 C9 C9 178.1(3) . . . 2 ?
C7 N8 C9 N1 1.7(3) . . . . ?
C18 N8 C9 N1 175.69(19) . . . . ?
C7 N8 C9 C9 -177.3(2) . . . 2 ?
C18 N8 C9 C9 -3.3(4) . . . 2 ?
C4 C3 C11 C12 135.4(3) . . . . ?
C2 C3 C11 C12 -48.8(3) . . . . ?
C4 C3 C11 C16 -47.0(3) . . . . ?
C2 C3 C11 C16 128.8(3) . . . . ?
C16 C11 C12 C13 2.4(4) . . . . ?
C3 C11 C12 C13 -180.0(2) . . . . ?
C11 C12 C13 C14 -1.3(4) . . . . ?
C17 O14 C14 C13 -6.6(4) . . . . ?
C17 O14 C14 C15 173.5(2) . . . . ?
C12 C13 C14 O14 178.2(2) . . . . ?
C12 C13 C14 C15 -1.8(4) . . . . ?
O14 C14 C15 C16 -176.2(3) . . . . ?
C13 C14 C15 C16 3.8(4) . . . . ?
C14 C15 C16 C11 -2.7(4) . . . . ?
C12 C11 C16 C15 -0.4(4) . . . . ?
C3 C11 C16 C15 -178.1(2) . . . . ?
C9 N8 C18 C18 35.7(3) . . . 2 ?
C7 N8 C18 C18 -151.9(2) . . . 2 ?
C29 N21 C22 C27 -0.3(3) . . . . ?
C29 N21 C22 C23 -176.5(2) . . . . ?
N21 C22 C23 C24 175.1(2) . . . . ?
C27 C22 C23 C24 -0.8(3) . . . . ?
N21 C22 C23 C31 -4.0(4) . . . . ?
C27 C22 C23 C31 -180.0(2) . . . . ?
C22 C23 C24 C25 0.2(4) . . . . ?
C31 C23 C24 C25 179.4(2) . . . . ?
C23 C24 C25 C26 0.4(4) . . . . ?
C23 C24 C25 C30 -179.4(2) . . . . ?
C24 C25 C26 C27 -0.3(4) . . . . ?
C30 C25 C26 C27 179.5(2) . . . . ?
C25 C26 C27 N28 -176.7(2) . . . . ?
C25 C26 C27 C22 -0.3(4) . . . . ?
C29 N28 C27 C26 175.0(3) . . . . ?
C38 N28 C27 C26 1.8(4) . . . . ?
C29 N28 C27 C22 -1.9(3) . . . . ?
C38 N28 C27 C22 -175.2(2) . . . . ?
N21 C22 C27 C26 -175.8(2) . . . . ?
C23 C22 C27 C26 0.9(4) . . . . ?
N21 C22 C27 N28 1.4(3) . . . . ?
C23 C22 C27 N28 178.0(2) . . . . ?
C22 N21 C29 N28 -1.0(3) . . . . ?
C22 N21 C29 C29 -179.9(3) . . . 2_556 ?
C27 N28 C29 N21 1.9(3) . . . . ?
C38 N28 C29 N21 175.5(2) . . . . ?
C27 N28 C29 C29 -179.0(3) . . . 2_556 ?
C38 N28 C29 C29 -5.4(4) . . . 2_556 ?
C24 C23 C31 C32 149.7(2) . . . . ?
C22 C23 C31 C32 -31.2(4) . . . . ?
C24 C23 C31 C36 -29.3(3) . . . . ?
C22 C23 C31 C36 149.9(2) . . . . ?
C36 C31 C32 C33 0.6(4) . . . . ?
C23 C31 C32 C33 -178.4(2) . . . . ?
C31 C32 C33 C34 -1.0(4) . . . . ?
C37 O34 C34 C33 1.0(3) . . . . ?
C37 O34 C34 C35 -178.6(2) . . . . ?
C32 C33 C34 O34 -179.1(2) . . . . ?
C32 C33 C34 C35 0.5(4) . . . . ?
O34 C34 C35 C36 -179.9(2) . . . . ?
C33 C34 C35 C36 0.5(4) . . . . ?
C34 C35 C36 C31 -0.9(4) . . . . ?
C32 C31 C36 C35 0.4(4) . . . . ?
C23 C31 C36 C35 179.4(2) . . . . ?
C29 N28 C38 C38 36.5(4) . . . 2_556 ?
C27 N28 C38 C38 -151.3(3) . . . 2_556 ?
